data_2233235
loop_
_publ_author_name
'Ding, Rui-Fang'
'Wang, Qi-Bao'
'Wen, Xin-Min'

_publ_section_title
;
 6,6'-Di-<i>tert</i>-butyl-4,4'-dimethyl-2,2'-[1,2-phenylenebis(nitrilomethanylylidene)]diphenol
;
_journal_coeditor_code LH5371
_journal_issue 1
_journal_name_full 'Acta Crystallographica Section E'
_journal_page_first o40
_journal_paper_doi 10.1107/S1600536811051257
_journal_volume 68
_journal_year 2012
_chemical_formula_iupac 'C30 H36 N2 O2'
_chemical_formula_moiety 'C30 H36 N2 O2'
_chemical_formula_sum 'C30 H36 N2 O2'
_chemical_formula_weight 456.61
_chemical_name_systematic
;
6,6'-Di-<i>tert</i>-butyl-4,4'-dimethyl-2,2'-[1,2-
phenylenebis(nitrilomethanylylidene)]diphenol
;
_space_group_IT_number 2
_symmetry_cell_setting triclinic
_symmetry_space_group_name_Hall '-P 1'
_symmetry_space_group_name_H-M 'P -1'
_atom_sites_solution_hydrogens geom
_atom_sites_solution_primary direct
_atom_sites_solution_secondary difmap
_audit_creation_method SHELXL-97
_cell_angle_alpha 72.195(6)
_cell_angle_beta 73.525(6)
_cell_angle_gamma 72.975(6)
_cell_formula_units_Z 2
_cell_length_a 10.578(7)
_cell_length_b 11.394(7)
_cell_length_c 12.217(7)
_cell_measurement_reflns_used 3022
_cell_measurement_temperature 296(2)
_cell_measurement_theta_max 24.47
_cell_measurement_theta_min 2.43
_cell_volume 1309.7(14)
_computing_cell_refinement 'SAINT (Bruker, 2007)'
_computing_data_collection 'SMART (Bruker, 2007)'
_computing_data_reduction 'SAINT (Bruker, 2007)'
_computing_molecular_graphics 'SHELXTL (Sheldrick, 2008) and DIAMOND (Brandenburg, 1999)'
_computing_publication_material 'SHELXTL (Sheldrick, 2008) and PLATON (Spek, 2009)'
_computing_structure_refinement 'SHELXL97 (Sheldrick, 2008)'
_computing_structure_solution 'SHELXS97 (Sheldrick, 2008)'
_diffrn_ambient_temperature 296(2)
_diffrn_measured_fraction_theta_full 0.993
_diffrn_measured_fraction_theta_max 0.993
_diffrn_measurement_device_type 'Bruker SMART CCD'
_diffrn_measurement_method '\f and \w scans'
_diffrn_radiation_monochromator graphite
_diffrn_radiation_source 'fine-focus sealed tube'
_diffrn_radiation_type MoK\a
_diffrn_radiation_wavelength 0.71073
_diffrn_reflns_av_R_equivalents 0.0000
_diffrn_reflns_av_sigmaI/netI 0.0866
_diffrn_reflns_limit_h_max 12
_diffrn_reflns_limit_h_min -12
_diffrn_reflns_limit_k_max 13
_diffrn_reflns_limit_k_min -13
_diffrn_reflns_limit_l_max 14
_diffrn_reflns_limit_l_min -13
_diffrn_reflns_number 4593
_diffrn_reflns_theta_full 25.00
_diffrn_reflns_theta_max 25.00
_diffrn_reflns_theta_min 2.43
_exptl_absorpt_coefficient_mu 0.072
_exptl_absorpt_correction_T_max 0.9893
_exptl_absorpt_correction_T_min 0.9801
_exptl_absorpt_correction_type multi-scan
_exptl_absorpt_process_details '(SADABS; Bruker, 2007)'
_exptl_crystal_colour orange
_exptl_crystal_density_diffrn 1.158
_exptl_crystal_density_method 'not measured'
_exptl_crystal_description block
_exptl_crystal_F_000 492
_exptl_crystal_size_max 0.28
_exptl_crystal_size_mid 0.22
_exptl_crystal_size_min 0.15
_refine_diff_density_max 0.293
_refine_diff_density_min -0.304
_refine_ls_extinction_method none
_refine_ls_goodness_of_fit_ref 1.132
_refine_ls_hydrogen_treatment constr
_refine_ls_matrix_type full
_refine_ls_number_parameters 318
_refine_ls_number_reflns 4593
_refine_ls_number_restraints 0
_refine_ls_restrained_S_all 1.132
_refine_ls_R_factor_all 0.1081
_refine_ls_R_factor_gt 0.0752
_refine_ls_shift/su_max 0.001
_refine_ls_shift/su_mean 0.000
_refine_ls_structure_factor_coef Fsqd
_refine_ls_weighting_details 'calc w=1/[\s^2^(Fo^2^)+(0.1477P)^2^+0.0358P] where P=(Fo^2^+2Fc^2^)/3'
_refine_ls_weighting_scheme calc
_refine_ls_wR_factor_gt 0.2500
_refine_ls_wR_factor_ref 0.2706
_reflns_number_gt 2894
_reflns_number_total 4593
_reflns_threshold_expression I>2\s(I)
_cod_data_source_file lh5371.cif
_cod_data_source_block I
_cod_original_cell_volume 1309.8(14)
_cod_database_code 2233235
_cod_database_fobs_code 2233235

loop_
_symmetry_equiv_pos_as_xyz
'x, y, z'
'-x, -y, -z'

loop_
_atom_site_type_symbol
_atom_site_label
_atom_site_fract_x
_atom_site_fract_y
_atom_site_fract_z
_atom_site_U_iso_or_equiv
_atom_site_adp_type
_atom_site_calc_flag
_atom_site_refinement_flags
_atom_site_occupancy
_atom_site_symmetry_multiplicity
N N1 0.2830(3) 0.5924(3) 0.9145(3) 0.0503(7) Uani d . 1 1
N N2 0.4261(3) 0.7498(3) 0.7380(2) 0.0519(8) Uani d . 1 1
O O1 0.0609(2) 0.7680(2) 0.9079(2) 0.0631(8) Uani d . 1 1
H H1 0.1431 0.7403 0.8950 0.095 Uiso calc R 1 1
O O2 0.2253(2) 0.9257(2) 0.6653(3) 0.0643(8) Uani d . 1 1
H H2 0.2684 0.8546 0.6911 0.096 Uiso calc R 1 1
C C1 0.4186(3) 0.5407(3) 0.8651(3) 0.0481(9) Uani d . 1 1
C C2 0.4834(4) 0.4144(4) 0.8975(4) 0.0618(10) Uani d . 1 1
H H2A 0.4367 0.3594 0.9571 0.074 Uiso calc R 1 1
C C3 0.6136(4) 0.3682(4) 0.8448(4) 0.0673(11) Uani d . 1 1
H H3 0.6542 0.2829 0.8682 0.081 Uiso calc R 1 1
C C4 0.6842(4) 0.4480(4) 0.7573(4) 0.0667(11) Uani d . 1 1
H H4 0.7729 0.4171 0.7213 0.080 Uiso calc R 1 1
C C5 0.6236(4) 0.5733(4) 0.7231(3) 0.0616(10) Uani d . 1 1
H H5 0.6717 0.6269 0.6632 0.074 Uiso calc R 1 1
C C6 0.4910(3) 0.6220(3) 0.7765(3) 0.0494(9) Uani d . 1 1
C C7 0.2184(3) 0.5328(3) 1.0093(3) 0.0513(9) Uani d . 1 1
H H7 0.2646 0.4556 1.0486 0.062 Uiso calc R 1 1
C C8 0.0780(3) 0.5772(3) 1.0597(3) 0.0474(8) Uani d . 1 1
C C9 0.0143(4) 0.5004(3) 1.1613(3) 0.0507(9) Uani d . 1 1
H H9 0.0650 0.4232 1.1960 0.061 Uiso calc R 1 1
C C10 -0.1199(3) 0.5353(3) 1.2109(3) 0.0479(8) Uani d . 1 1
C C11 -0.1908(3) 0.6540(3) 1.1575(3) 0.0462(8) Uani d . 1 1
H H11 -0.2815 0.6801 1.1916 0.055 Uiso calc R 1 1
C C12 -0.1352(3) 0.7354(3) 1.0573(3) 0.0443(8) Uani d . 1 1
C C13 0.0023(3) 0.6937(3) 1.0077(3) 0.0473(8) Uani d . 1 1
C C14 -0.1909(4) 0.4504(4) 1.3160(3) 0.0625(10) Uani d . 1 1
H H14A -0.1396 0.3646 1.3231 0.094 Uiso calc R 1 1
H H14B -0.2794 0.4561 1.3060 0.094 Uiso calc R 1 1
H H14C -0.1988 0.4763 1.3858 0.094 Uiso calc R 1 1
C C15 -0.2195(3) 0.8652(3) 1.0034(3) 0.0493(9) Uani d . 1 1
C C16 -0.3626(4) 0.8925(4) 1.0780(4) 0.0667(11) Uani d . 1 1
H H16A -0.3579 0.8885 1.1564 0.100 Uiso calc R 1 1
H H16B -0.4093 0.8308 1.0805 0.100 Uiso calc R 1 1
H H16C -0.4105 0.9754 1.0440 0.100 Uiso calc R 1 1
C C17 -0.1554(4) 0.9714(4) 0.9985(4) 0.0663(11) Uani d . 1 1
H H17A -0.2100 1.0516 0.9665 0.099 Uiso calc R 1 1
H H17B -0.0662 0.9608 0.9494 0.099 Uiso calc R 1 1
H H17C -0.1499 0.9684 1.0764 0.099 Uiso calc R 1 1
C C18 -0.2286(4) 0.8684(4) 0.8795(3) 0.0718(12) Uani d . 1 1
H H18A -0.2766 0.9509 0.8444 0.108 Uiso calc R 1 1
H H18B -0.2759 0.8062 0.8843 0.108 Uiso calc R 1 1
H H18C -0.1391 0.8502 0.8322 0.108 Uiso calc R 1 1
C C19 0.4916(3) 0.8371(4) 0.7072(3) 0.0520(9) Uani d . 1 1
H H19 0.5806 0.8146 0.7161 0.062 Uiso calc R 1 1
C C20 0.4349(3) 0.9685(3) 0.6595(3) 0.0473(8) Uani d . 1 1
C C21 0.5145(3) 1.0562(4) 0.6317(3) 0.0538(9) Uani d . 1 1
H H21 0.6034 1.0280 0.6413 0.065 Uiso calc R 1 1
C C22 0.4643(3) 1.1837(4) 0.5903(3) 0.0515(9) Uani d . 1 1
C C23 0.3297(3) 1.2211(3) 0.5787(3) 0.0509(9) Uani d . 1 1
H H23 0.2936 1.3072 0.5537 0.061 Uiso calc R 1 1
C C24 0.2463(3) 1.1391(3) 0.6016(3) 0.0459(8) Uani d . 1 1
C C25 0.3013(3) 1.0107(3) 0.6425(3) 0.0471(8) Uani d . 1 1
C C26 0.5487(4) 1.2799(4) 0.5618(4) 0.0772(12) Uani d . 1 1
H H26A 0.5223 1.3229 0.6240 0.116 Uiso calc R 1 1
H H26B 0.5349 1.3402 0.4892 0.116 Uiso calc R 1 1
H H26C 0.6426 1.2377 0.5541 0.116 Uiso calc R 1 1
C C27 0.1000(3) 1.1870(3) 0.5839(3) 0.0521(9) Uani d . 1 1
C C28 -0.0004(4) 1.1451(4) 0.6987(4) 0.0799(14) Uani d . 1 1
H H28A -0.0906 1.1728 0.6849 0.120 Uiso calc R 1 1
H H28B 0.0051 1.1817 0.7578 0.120 Uiso calc R 1 1
H H28C 0.0216 1.0545 0.7251 0.120 Uiso calc R 1 1
C C29 0.0872(4) 1.1343(4) 0.4862(4) 0.0758(13) Uani d . 1 1
H H29A 0.1115 1.0435 0.5082 0.114 Uiso calc R 1 1
H H29B 0.1466 1.1647 0.4139 0.114 Uiso calc R 1 1
H H29C -0.0044 1.1618 0.4759 0.114 Uiso calc R 1 1
C C30 0.0582(4) 1.3314(4) 0.5466(4) 0.0647(11) Uani d . 1 1
H H30A -0.0328 1.3563 0.5348 0.097 Uiso calc R 1 1
H H30B 0.1181 1.3618 0.4746 0.097 Uiso calc R 1 1
H H30C 0.0631 1.3666 0.6069 0.097 Uiso calc R 1 1

loop_
_atom_site_aniso_label
_atom_site_aniso_U_11
_atom_site_aniso_U_22
_atom_site_aniso_U_33
_atom_site_aniso_U_12
_atom_site_aniso_U_13
_atom_site_aniso_U_23
N1 0.0436(15) 0.0505(18) 0.0563(18) -0.0057(13) -0.0101(14) -0.0173(15)
N2 0.0491(16) 0.0522(19) 0.0444(16) -0.0018(15) -0.0067(13) -0.0099(14)
O1 0.0528(14) 0.0578(17) 0.0587(16) -0.0115(12) 0.0020(12) 0.0004(13)
O2 0.0534(15) 0.0452(15) 0.087(2) -0.0099(12) -0.0198(14) -0.0028(14)
C1 0.0416(18) 0.051(2) 0.054(2) -0.0017(16) -0.0157(16) -0.0193(17)
C2 0.059(2) 0.048(2) 0.074(3) -0.0061(18) -0.0136(19) -0.0160(19)
C3 0.062(2) 0.051(2) 0.085(3) 0.006(2) -0.024(2) -0.022(2)
C4 0.048(2) 0.070(3) 0.073(3) 0.011(2) -0.0123(19) -0.029(2)
C5 0.050(2) 0.066(3) 0.055(2) 0.0009(19) -0.0050(17) -0.0155(19)
C6 0.0471(19) 0.054(2) 0.0427(19) 0.0037(16) -0.0139(15) -0.0156(16)
C7 0.051(2) 0.050(2) 0.054(2) -0.0072(17) -0.0147(17) -0.0160(17)
C8 0.0481(19) 0.050(2) 0.0460(19) -0.0087(16) -0.0132(15) -0.0144(16)
C9 0.057(2) 0.047(2) 0.048(2) -0.0074(16) -0.0198(16) -0.0065(16)
C10 0.055(2) 0.051(2) 0.0390(17) -0.0168(17) -0.0150(15) -0.0042(15)
C11 0.0444(18) 0.055(2) 0.0429(19) -0.0156(16) -0.0097(14) -0.0127(16)
C12 0.0442(18) 0.048(2) 0.0417(18) -0.0101(15) -0.0112(14) -0.0108(15)
C13 0.0501(19) 0.050(2) 0.0397(17) -0.0143(16) -0.0068(15) -0.0072(15)
C14 0.068(2) 0.064(3) 0.052(2) -0.025(2) -0.0168(18) 0.0032(18)
C15 0.0489(19) 0.049(2) 0.0466(19) -0.0091(16) -0.0141(15) -0.0057(16)
C16 0.053(2) 0.062(3) 0.075(3) -0.0029(19) -0.0141(19) -0.012(2)
C17 0.068(2) 0.047(2) 0.084(3) -0.0155(19) -0.020(2) -0.010(2)
C18 0.083(3) 0.073(3) 0.058(2) -0.005(2) -0.031(2) -0.011(2)
C19 0.0457(19) 0.057(2) 0.0437(19) -0.0007(18) -0.0059(15) -0.0124(17)
C20 0.0424(18) 0.055(2) 0.0398(17) -0.0069(16) -0.0041(14) -0.0138(15)
C21 0.0453(19) 0.068(3) 0.049(2) -0.0123(18) -0.0056(16) -0.0206(18)
C22 0.053(2) 0.058(2) 0.0451(19) -0.0205(18) -0.0026(16) -0.0152(17)
C23 0.059(2) 0.047(2) 0.0417(18) -0.0128(17) -0.0026(16) -0.0112(15)
C24 0.0469(18) 0.047(2) 0.0397(18) -0.0097(16) -0.0056(14) -0.0086(15)
C25 0.0437(18) 0.051(2) 0.0442(18) -0.0128(16) -0.0042(14) -0.0111(15)
C26 0.078(3) 0.083(3) 0.081(3) -0.040(2) -0.009(2) -0.021(2)
C27 0.0487(19) 0.045(2) 0.055(2) -0.0066(16) -0.0099(16) -0.0072(16)
C28 0.049(2) 0.074(3) 0.086(3) -0.008(2) -0.001(2) 0.007(2)
C29 0.072(3) 0.068(3) 0.100(3) -0.007(2) -0.038(2) -0.027(2)
C30 0.062(2) 0.049(2) 0.073(3) -0.0042(18) -0.016(2) -0.0084(19)

loop_
_atom_type_symbol
_atom_type_description
_atom_type_scat_dispersion_real
_atom_type_scat_dispersion_imag
_atom_type_scat_source
C C 0.0033 0.0016 'International Tables Vol C Tables 4.2.6.8 and 6.1.1.4'
H H 0.0000 0.0000 'International Tables Vol C Tables 4.2.6.8 and 6.1.1.4'
N N 0.0061 0.0033 'International Tables Vol C Tables 4.2.6.8 and 6.1.1.4'
O O 0.0106 0.0060 'International Tables Vol C Tables 4.2.6.8 and 6.1.1.4'

loop_
_geom_angle_atom_site_label_1
_geom_angle_atom_site_label_2
_geom_angle_atom_site_label_3
_geom_angle
C7 N1 C1 121.6(3)
C19 N2 C6 120.5(3)
C13 O1 H1 109.5
C25 O2 H2 109.5
C2 C1 C6 118.0(3)
C2 C1 N1 124.4(3)
C6 C1 N1 117.6(3)
C3 C2 C1 122.1(4)
C3 C2 H2A 118.9
C1 C2 H2A 118.9
C2 C3 C4 119.7(4)
C2 C3 H3 120.1
C4 C3 H3 120.1
C3 C4 C5 119.7(4)
C3 C4 H4 120.1
C5 C4 H4 120.1
C4 C5 C6 121.2(4)
C4 C5 H5 119.4
C6 C5 H5 119.4
C5 C6 C1 119.2(3)
C5 C6 N2 121.4(3)
C1 C6 N2 119.4(3)
N1 C7 C8 124.0(3)
N1 C7 H7 118.0
C8 C7 H7 118.0
C13 C8 C9 119.1(3)
C13 C8 C7 121.5(3)
C9 C8 C7 119.3(3)
C10 C9 C8 122.1(3)
C10 C9 H9 119.0
C8 C9 H9 119.0
C9 C10 C11 116.8(3)
C9 C10 C14 122.4(3)
C11 C10 C14 120.8(3)
C12 C11 C10 124.6(3)
C12 C11 H11 117.7
C10 C11 H11 117.7
C11 C12 C13 116.5(3)
C11 C12 C15 121.7(3)
C13 C12 C15 121.7(3)
O1 C13 C8 120.1(3)
O1 C13 C12 119.0(3)
C8 C13 C12 120.9(3)
C10 C14 H14A 109.5
C10 C14 H14B 109.5
H14A C14 H14B 109.5
C10 C14 H14C 109.5
H14A C14 H14C 109.5
H14B C14 H14C 109.5
C16 C15 C17 106.0(3)
C16 C15 C18 108.8(3)
C17 C15 C18 110.1(3)
C16 C15 C12 111.8(3)
C17 C15 C12 110.3(3)
C18 C15 C12 109.7(3)
C15 C16 H16A 109.5
C15 C16 H16B 109.5
H16A C16 H16B 109.5
C15 C16 H16C 109.5
H16A C16 H16C 109.5
H16B C16 H16C 109.5
C15 C17 H17A 109.5
C15 C17 H17B 109.5
H17A C17 H17B 109.5
C15 C17 H17C 109.5
H17A C17 H17C 109.5
H17B C17 H17C 109.5
C15 C18 H18A 109.5
C15 C18 H18B 109.5
H18A C18 H18B 109.5
C15 C18 H18C 109.5
H18A C18 H18C 109.5
H18B C18 H18C 109.5
N2 C19 C20 123.7(3)
N2 C19 H19 118.2
C20 C19 H19 118.2
C21 C20 C25 119.3(3)
C21 C20 C19 118.8(3)
C25 C20 C19 121.9(3)
C22 C21 C20 121.6(3)
C22 C21 H21 119.2
C20 C21 H21 119.2
C21 C22 C23 116.9(3)
C21 C22 C26 122.0(4)
C23 C22 C26 121.1(3)
C24 C23 C22 124.6(3)
C24 C23 H23 117.7
C22 C23 H23 117.7
C23 C24 C25 116.6(3)
C23 C24 C27 121.7(3)
C25 C24 C27 121.7(3)
O2 C25 C24 119.5(3)
O2 C25 C20 119.6(3)
C24 C25 C20 121.0(3)
C22 C26 H26A 109.5
C22 C26 H26B 109.5
H26A C26 H26B 109.5
C22 C26 H26C 109.5
H26A C26 H26C 109.5
H26B C26 H26C 109.5
C30 C27 C24 112.7(3)
C30 C27 C28 106.6(3)
C24 C27 C28 110.9(3)
C30 C27 C29 107.8(3)
C24 C27 C29 108.7(3)
C28 C27 C29 110.1(4)
C27 C28 H28A 109.5
C27 C28 H28B 109.5
H28A C28 H28B 109.5
C27 C28 H28C 109.5
H28A C28 H28C 109.5
H28B C28 H28C 109.5
C27 C29 H29A 109.5
C27 C29 H29B 109.5
H29A C29 H29B 109.5
C27 C29 H29C 109.5
H29A C29 H29C 109.5
H29B C29 H29C 109.5
C27 C30 H30A 109.5
C27 C30 H30B 109.5
H30A C30 H30B 109.5
C27 C30 H30C 109.5
H30A C30 H30C 109.5
H30B C30 H30C 109.5

loop_
_geom_bond_atom_site_label_1
_geom_bond_atom_site_label_2
_geom_bond_distance
N1 C7 1.270(4)
N1 C1 1.414(4)
N2 C19 1.280(5)
N2 C6 1.411(4)
O1 C13 1.354(4)
O1 H1 0.8200
O2 C25 1.351(4)
O2 H2 0.8200
C1 C2 1.387(5)
C1 C6 1.396(5)
C2 C3 1.368(5)
C2 H2A 0.9300
C3 C4 1.370(6)
C3 H3 0.9300
C4 C5 1.370(6)
C4 H4 0.9300
C5 C6 1.395(5)
C5 H5 0.9300
C7 C8 1.440(5)
C7 H7 0.9300
C8 C13 1.399(5)
C8 C9 1.403(5)
C9 C10 1.367(5)
C9 H9 0.9300
C10 C11 1.401(5)
C10 C14 1.505(5)
C11 C12 1.385(5)
C11 H11 0.9300
C12 C13 1.407(5)
C12 C15 1.543(5)
C14 H14A 0.9600
C14 H14B 0.9600
C14 H14C 0.9600
C15 C16 1.528(5)
C15 C17 1.530(5)
C15 C18 1.533(5)
C16 H16A 0.9600
C16 H16B 0.9600
C16 H16C 0.9600
C17 H17A 0.9600
C17 H17B 0.9600
C17 H17C 0.9600
C18 H18A 0.9600
C18 H18B 0.9600
C18 H18C 0.9600
C19 C20 1.441(5)
C19 H19 0.9300
C20 C21 1.395(5)
C20 C25 1.407(5)
C21 C22 1.378(5)
C21 H21 0.9300
C22 C23 1.397(5)
C22 C26 1.511(5)
C23 C24 1.382(5)
C23 H23 0.9300
C24 C25 1.396(5)
C24 C27 1.536(5)
C26 H26A 0.9600
C26 H26B 0.9600
C26 H26C 0.9600
C27 C30 1.529(5)
C27 C28 1.538(5)
C27 C29 1.544(6)
C28 H28A 0.9600
C28 H28B 0.9600
C28 H28C 0.9600
C29 H29A 0.9600
C29 H29B 0.9600
C29 H29C 0.9600
C30 H30A 0.9600
C30 H30B 0.9600
C30 H30C 0.9600

loop_
_geom_hbond_atom_site_label_D
_geom_hbond_atom_site_label_H
_geom_hbond_atom_site_label_A
_geom_hbond_distance_DH
_geom_hbond_distance_HA
_geom_hbond_distance_DA
_geom_hbond_angle_DHA
O1 H1 N1 0.82 1.89 2.605(4) 144.7
O2 H2 N2 0.82 1.87 2.609(4) 149.4

loop_
_cod_related_entry_id
_cod_related_entry_database
_cod_related_entry_code
1 ChemSpider 30657346
